data_1555646
loop_
_publ_author_name
'Ashtekar, Kumar Dilip'
'Ding, Xinliang'
'Toma, Edmond'
'Sheng, Wei'
'Gholami, Hadi'
'Rahn, Christopher'
'Reed, Paul'
'Borhan, Babak'

_publ_section_title
;
 Mechanistically Inspired Route toward Hexahydro-2H-chromenes via
 Consecutive [4 + 2] Cycloadditions.
;
_journal_issue 16
_journal_name_full 'Organic letters'
_journal_page_first 3976
_journal_page_last 3979
_journal_paper_doi 10.1021/acs.orglett.6b01742
_journal_volume 18
_journal_year 2016
_chemical_absolute_configuration ad
_chemical_formula_moiety 'C27 H22 Cl2 O6'
_chemical_formula_sum 'C27 H22 Cl2 O6'
_chemical_formula_weight 513.34
_space_group_crystal_system orthorhombic
_space_group_IT_number 19
_space_group_name_Hall 'P 2ac 2ab'
_space_group_name_H-M_alt 'P 21 21 21'
_atom_sites_solution_hydrogens geom
_atom_sites_solution_primary direct
_audit_creation_date 2015-03-05
_audit_creation_method
;
Olex2 1.2-alpha
(compiled 2015.01.26 svn.r3150 for OlexSys, GUI svn.r4998)
;
_cell_angle_alpha 90
_cell_angle_beta 90
_cell_angle_gamma 90
_cell_formula_units_Z 4
_cell_length_a 7.2743(5)
_cell_length_b 10.1737(7)
_cell_length_c 32.241(2)
_cell_measurement_reflns_used 5214
_cell_measurement_temperature 173(2)
_cell_measurement_theta_max 25.01
_cell_measurement_theta_min 2.37
_cell_volume 2386.0(3)
_computing_cell_refinement 'SAINT v8.34A (Bruker, 2013)'
_computing_data_collection 'COSMO (BRUKER, V1.61, 2009)'
_computing_data_reduction 'SAINT v8.34A (Bruker, 2013)'
_computing_molecular_graphics 'Olex2 (Dolomanov et al., 2009)'
_computing_publication_material 'Olex2 (Dolomanov et al., 2009)'
_computing_structure_refinement 'XL (Sheldrick, 2008)'
_computing_structure_solution 'ShelXS (Sheldrick, 2008)'
_diffrn_ambient_temperature 173(2)
_diffrn_detector_area_resol_mean 836.6
_diffrn_measured_fraction_theta_full 1.000
_diffrn_measured_fraction_theta_max 1.000
_diffrn_measurement_device_type 'Bruker APEX-II CCD'
_diffrn_measurement_method \w
_diffrn_radiation_monochromator graphite
_diffrn_radiation_type MoK\a
_diffrn_radiation_wavelength 0.71073
_diffrn_reflns_av_R_equivalents 0.0717
_diffrn_reflns_av_unetI/netI 0.0650
_diffrn_reflns_Laue_measured_fraction_full 1.000
_diffrn_reflns_Laue_measured_fraction_max 1.000
_diffrn_reflns_limit_h_max 8
_diffrn_reflns_limit_h_min -8
_diffrn_reflns_limit_k_max 12
_diffrn_reflns_limit_k_min -12
_diffrn_reflns_limit_l_max 38
_diffrn_reflns_limit_l_min -38
_diffrn_reflns_number 20039
_diffrn_reflns_point_group_measured_fraction_full 1.000
_diffrn_reflns_point_group_measured_fraction_max 1.000
_diffrn_reflns_theta_full 25.242
_diffrn_reflns_theta_max 25.373
_diffrn_reflns_theta_min 1.263
_diffrn_source 'sealed tube'
_diffrn_standards_number 0
_exptl_absorpt_coefficient_mu 0.314
_exptl_absorpt_correction_T_max 0.7452
_exptl_absorpt_correction_T_min 0.6515
_exptl_absorpt_correction_type multi-scan
_exptl_absorpt_process_details
'SADABS-2014/5 (Bruker,2014/5) was used for absorption correction. wR2(int) was 0.0691 before and 0.0642 after correction. The Ratio of minimum to maximum transmission is 0.8743. The \l/2 correction factor is 0.00150.'
_exptl_crystal_colour colourless
_exptl_crystal_colour_primary colourless
_exptl_crystal_density_diffrn 1.429
_exptl_crystal_description needle
_exptl_crystal_F_000 1064
_exptl_crystal_recrystallization_method 'used as received'
_exptl_crystal_size_max 0.198
_exptl_crystal_size_mid 0.056
_exptl_crystal_size_min 0.025
_refine_diff_density_max 0.406
_refine_diff_density_min -0.396
_refine_diff_density_rms 0.126
_refine_ls_abs_structure_details
;
 Flack x determined using 1142 quotients [(I+)-(I-)]/[(I+)+(I-)]
 (Parsons, Flack and Wagner, Acta Cryst. B69 (2013) 249-259).
;
_refine_ls_abs_structure_Flack -0.06(5)
_refine_ls_extinction_method none
_refine_ls_goodness_of_fit_ref 1.036
_refine_ls_hydrogen_treatment constr
_refine_ls_matrix_type full
_refine_ls_number_parameters 317
_refine_ls_number_reflns 4370
_refine_ls_number_restraints 0
_refine_ls_restrained_S_all 1.036
_refine_ls_R_factor_all 0.0719
_refine_ls_R_factor_gt 0.0462
_refine_ls_shift/su_max 0.001
_refine_ls_shift/su_mean 0.000
_refine_ls_structure_factor_coef Fsqd
_refine_ls_weighting_details 'w=1/[\s^2^(Fo^2^)+(0.0624P)^2^] where P=(Fo^2^+2Fc^2^)/3'
_refine_ls_weighting_scheme calc
_refine_ls_wR_factor_gt 0.1005
_refine_ls_wR_factor_ref 0.1237
_reflns_Friedel_coverage 0.725
_reflns_Friedel_fraction_full 1.000
_reflns_Friedel_fraction_max 0.999
_reflns_number_gt 3291
_reflns_number_total 4370
_reflns_threshold_expression 'I > 2\s(I)'
_cod_data_source_file ol6b01742_si_003.cif
_cod_data_source_block bb315a
_cod_database_code 1555646
_shelxl_version_number 2014/6
_shelx_space_group_comment
;
The symmetry employed for this shelxl refinement is uniquely defined
by the following loop, which should always be used as a source of
symmetry information in preference to the above space-group names.
They are only intended as comments.
;
_shelx_estimated_absorpt_t_max 0.992
_shelx_estimated_absorpt_t_min 0.940
_olex2_refinement_description
;
1. Fixed Uiso
 At 1.2 times of:
  All C(H) groups, All C(H,H) groups
 At 1.5 times of:
  All C(H,H,H) groups
2.a Ternary CH refined with riding coordinates:
 C3(H3), C4(H4), C5(H5), C8(H8), C9(H9)
2.b Secondary CH2 refined with riding coordinates:
 C2(H2A,H2B), C14(H14A,H14B)
2.c Aromatic/amide H refined with riding coordinates:
 C10(H10), C12(H12), C18(H18), C19(H19), C20(H20), C21(H21), C24(H24),
 C25(H25), C26(H26), C27(H27)
2.d Idealised Me refined as rotating group:
 C15(H15A,H15B,H15C)
;
_contact_crystallographer_email staples@chemistry.msu.com
_contact_crystallographer_name 'Richard Staples'
_olex2_diffrn_ambient_temperature_device 'Oxford Cryosystems'
_olex2_exptl_crystal_mounting_method 'The crystal was mounted on a nylon loop with paratone oil'
_olex2_submission_original_sample_id DXL-2-81-3BB1
_olex2_submission_special_instructions 'No special instructions were received'

loop_
_space_group_symop_operation_xyz
'x, y, z'
'x+1/2, -y+1/2, -z'
'-x, y+1/2, -z+1/2'
'-x+1/2, -y, z+1/2'

loop_
_atom_site_label
_atom_site_type_symbol
_atom_site_fract_x
_atom_site_fract_y
_atom_site_fract_z
_atom_site_U_iso_or_equiv
_atom_site_adp_type
_atom_site_occupancy
_atom_site_site_symmetry_order
_atom_site_calc_flag
_atom_site_refinement_flags_posn
Cl1 Cl 0.79453(18) 0.59894(15) 0.55728(4) 0.0527(4) Uani 1 1 d .
Cl2 Cl 0.18009(18) 0.77832(13) 0.78179(5) 0.0464(4) Uani 1 1 d .
O1 O 0.8918(4) 0.9836(3) 0.67319(10) 0.0347(8) Uani 1 1 d .
O2 O 0.8746(5) 0.5987(3) 0.73241(11) 0.0413(9) Uani 1 1 d .
O3 O 0.7152(5) 0.5791(3) 0.79181(11) 0.0465(9) Uani 1 1 d .
O4 O 0.9596(6) 0.6286(4) 0.66668(13) 0.0577(11) Uani 1 1 d .
O5 O 1.2500(5) 1.1451(4) 0.56925(10) 0.0431(9) Uani 1 1 d .
O6 O 0.9648(5) 1.1053(4) 0.54631(11) 0.0543(11) Uani 1 1 d .
C1 C 0.8940(6) 1.0098(4) 0.63141(15) 0.0301(11) Uani 1 1 d .
C2 C 0.7336(7) 0.9605(5) 0.60738(15) 0.0339(12) Uani 1 1 d .
H2A H 0.7612 0.9648 0.5773 0.041 Uiso 1 1 calc R
H2B H 0.6254 1.0169 0.6129 0.041 Uiso 1 1 calc R
C3 C 0.6894(6) 0.8181(4) 0.61958(14) 0.0304(11) Uani 1 1 d .
H3 H 0.8032 0.7639 0.6163 0.036 Uiso 1 1 calc R
C4 C 0.6356(6) 0.8201(4) 0.66553(14) 0.0268(11) Uani 1 1 d .
H4 H 0.5053 0.8511 0.6670 0.032 Uiso 1 1 calc R
C5 C 0.6437(7) 0.6865(4) 0.68807(15) 0.0301(11) Uani 1 1 d .
H5 H 0.5682 0.6206 0.6726 0.036 Uiso 1 1 calc R
C6 C 0.8408(8) 0.6371(5) 0.69193(16) 0.0389(13) Uani 1 1 d .
C7 C 0.7193(7) 0.6187(5) 0.75727(17) 0.0355(12) Uani 1 1 d .
C8 C 0.5782(7) 0.6943(4) 0.73318(14) 0.0298(11) Uani 1 1 d .
H8 H 0.4557 0.6504 0.7359 0.036 Uiso 1 1 calc R
C9 C 0.5641(7) 0.8404(4) 0.74876(14) 0.0294(11) Uani 1 1 d .
H9 H 0.4499 0.8770 0.7360 0.035 Uiso 1 1 calc R
C10 C 0.7216(6) 0.9201(4) 0.73119(14) 0.0292(11) Uani 1 1 d .
H10 H 0.7978 0.9723 0.7485 0.035 Uiso 1 1 calc R
C11 C 0.7485(6) 0.9140(4) 0.69087(14) 0.0279(11) Uani 1 1 d .
C12 C 1.0421(7) 1.0746(5) 0.61804(15) 0.0329(11) Uani 1 1 d .
H12 H 1.1320 1.0996 0.6379 0.039 Uiso 1 1 calc R
C13 C 1.0739(7) 1.1091(5) 0.57479(16) 0.0322(11) Uani 1 1 d .
C14 C 1.3115(7) 1.1751(6) 0.52768(15) 0.0416(13) Uani 1 1 d .
H14A H 1.3306 1.2710 0.5247 0.050 Uiso 1 1 calc R
H14B H 1.2174 1.1473 0.5073 0.050 Uiso 1 1 calc R
C15 C 1.4862(7) 1.1045(6) 0.51983(16) 0.0477(15) Uani 1 1 d .
H15A H 1.5830 1.1408 0.5376 0.072 Uiso 1 1 calc GR
H15B H 1.5212 1.1151 0.4907 0.072 Uiso 1 1 calc GR
H15C H 1.4700 1.0109 0.5260 0.072 Uiso 1 1 calc GR
C16 C 0.5410(7) 0.7622(5) 0.59164(14) 0.0305(12) Uani 1 1 d .
C17 C 0.5758(7) 0.6668(5) 0.56189(15) 0.0338(12) Uani 1 1 d .
C18 C 0.4417(8) 0.6238(6) 0.53465(16) 0.0444(14) Uani 1 1 d .
H18 H 0.4707 0.5594 0.5143 0.053 Uiso 1 1 calc R
C19 C 0.2662(8) 0.6741(6) 0.53697(17) 0.0463(14) Uani 1 1 d .
H19 H 0.1732 0.6440 0.5186 0.056 Uiso 1 1 calc R
C20 C 0.2274(8) 0.7688(6) 0.56632(17) 0.0454(14) Uani 1 1 d .
H20 H 0.1071 0.8047 0.5681 0.055 Uiso 1 1 calc R
C21 C 0.3617(7) 0.8111(5) 0.59279(16) 0.0389(13) Uani 1 1 d .
H21 H 0.3319 0.8764 0.6128 0.047 Uiso 1 1 calc R
C22 C 0.5371(7) 0.8507(4) 0.79510(15) 0.0313(11) Uani 1 1 d .
C23 C 0.3652(7) 0.8242(5) 0.81302(16) 0.0358(12) Uani 1 1 d .
C24 C 0.3371(9) 0.8329(5) 0.85514(18) 0.0470(15) Uani 1 1 d .
H24 H 0.2198 0.8131 0.8665 0.056 Uiso 1 1 calc R
C25 C 0.4788(9) 0.8702(5) 0.88096(18) 0.0526(16) Uani 1 1 d .
H25 H 0.4594 0.8768 0.9100 0.063 Uiso 1 1 calc R
C26 C 0.6494(8) 0.8978(5) 0.86425(16) 0.0464(14) Uani 1 1 d .
H26 H 0.7477 0.9238 0.8818 0.056 Uiso 1 1 calc R
C27 C 0.6769(7) 0.8876(5) 0.82188(15) 0.0366(12) Uani 1 1 d .
H27 H 0.7951 0.9064 0.8108 0.044 Uiso 1 1 calc R

loop_
_atom_site_aniso_label
_atom_site_aniso_U_11
_atom_site_aniso_U_22
_atom_site_aniso_U_33
_atom_site_aniso_U_23
_atom_site_aniso_U_13
_atom_site_aniso_U_12
Cl1 0.0353(8) 0.0647(9) 0.0580(9) -0.0240(7) 0.0058(7) 0.0006(7)
Cl2 0.0315(7) 0.0392(7) 0.0686(10) 0.0012(7) 0.0067(7) -0.0045(6)
O1 0.0302(19) 0.043(2) 0.0308(19) -0.0021(16) 0.0023(15) -0.0116(17)
O2 0.036(2) 0.038(2) 0.050(2) -0.0011(17) -0.0095(17) 0.0094(17)
O3 0.059(2) 0.041(2) 0.039(2) 0.0028(17) -0.0148(19) 0.0019(19)
O4 0.046(2) 0.067(3) 0.060(3) 0.006(2) 0.010(2) 0.025(2)
O5 0.0303(19) 0.066(2) 0.0333(19) 0.0035(17) 0.0010(16) -0.0113(17)
O6 0.035(2) 0.081(3) 0.047(2) 0.021(2) -0.0076(19) -0.016(2)
C1 0.027(3) 0.027(3) 0.036(3) -0.002(2) 0.003(2) -0.001(2)
C2 0.028(3) 0.039(3) 0.034(3) 0.000(2) -0.004(2) -0.004(2)
C3 0.021(2) 0.032(3) 0.038(3) -0.002(2) -0.002(2) -0.003(2)
C4 0.021(2) 0.025(2) 0.034(3) -0.003(2) -0.001(2) 0.001(2)
C5 0.028(3) 0.024(3) 0.039(3) -0.004(2) -0.007(2) 0.000(2)
C6 0.045(3) 0.031(3) 0.040(3) 0.002(2) -0.005(3) 0.004(3)
C7 0.038(3) 0.025(3) 0.044(3) -0.004(2) -0.013(3) -0.002(2)
C8 0.027(3) 0.025(3) 0.038(3) -0.004(2) -0.003(2) -0.003(2)
C9 0.027(3) 0.024(3) 0.038(3) 0.003(2) 0.000(2) 0.002(2)
C10 0.026(3) 0.027(3) 0.034(3) -0.003(2) -0.002(2) -0.005(2)
C11 0.023(2) 0.027(3) 0.033(3) 0.002(2) 0.001(2) 0.001(2)
C12 0.032(3) 0.033(3) 0.034(3) -0.001(2) -0.006(2) -0.003(2)
C13 0.022(3) 0.032(3) 0.043(3) 0.001(2) 0.000(2) 0.001(2)
C14 0.031(3) 0.059(4) 0.035(3) 0.008(2) 0.002(2) -0.003(3)
C15 0.038(3) 0.065(4) 0.040(3) 0.005(3) 0.003(3) -0.002(3)
C16 0.027(3) 0.032(3) 0.032(3) 0.001(2) 0.000(2) -0.007(2)
C17 0.028(3) 0.040(3) 0.032(3) 0.000(2) 0.003(2) -0.012(2)
C18 0.047(3) 0.049(3) 0.037(3) -0.006(3) -0.002(3) -0.011(3)
C19 0.038(3) 0.058(4) 0.043(3) 0.000(3) -0.012(3) -0.014(3)
C20 0.032(3) 0.055(3) 0.049(3) 0.000(3) -0.013(3) -0.004(3)
C21 0.034(3) 0.038(3) 0.045(3) -0.004(2) -0.009(3) -0.001(2)
C22 0.032(3) 0.021(2) 0.041(3) -0.001(2) 0.002(2) 0.001(2)
C23 0.038(3) 0.024(3) 0.045(3) 0.001(2) 0.008(3) 0.003(2)
C24 0.052(4) 0.033(3) 0.056(4) 0.007(3) 0.018(3) 0.005(3)
C25 0.070(4) 0.046(4) 0.042(3) 0.002(3) 0.011(3) 0.007(3)
C26 0.056(4) 0.043(3) 0.040(3) -0.005(2) -0.008(3) 0.003(3)
C27 0.036(3) 0.036(3) 0.038(3) 0.003(2) 0.000(2) 0.001(3)

loop_
_atom_type_symbol
_atom_type_description
_atom_type_scat_dispersion_real
_atom_type_scat_dispersion_imag
_atom_type_scat_source
C C 0.0033 0.0016 'International Tables Vol C Tables 4.2.6.8 and 6.1.1.4'
H H 0.0000 0.0000 'International Tables Vol C Tables 4.2.6.8 and 6.1.1.4'
Cl Cl 0.1484 0.1585 'International Tables Vol C Tables 4.2.6.8 and 6.1.1.4'
O O 0.0106 0.0060 'International Tables Vol C Tables 4.2.6.8 and 6.1.1.4'

loop_
_geom_angle_atom_site_label_1
_geom_angle_atom_site_label_2
_geom_angle_atom_site_label_3
_geom_angle
C1 O1 C11 120.8(4)
C6 O2 C7 110.8(4)
C13 O5 C14 118.4(4)
O1 C1 C2 115.8(4)
C12 C1 O1 115.0(4)
C12 C1 C2 129.2(4)
C1 C2 H2A 109.6
C1 C2 H2B 109.6
C1 C2 C3 110.4(4)
H2A C2 H2B 108.1
C3 C2 H2A 109.6
C3 C2 H2B 109.6
C2 C3 H3 108.7
C4 C3 C2 106.8(4)
C4 C3 H3 108.7
C16 C3 C2 110.5(4)
C16 C3 H3 108.7
C16 C3 C4 113.4(4)
C3 C4 H4 107.0
C3 C4 C5 115.7(4)
C5 C4 H4 107.0
C11 C4 C3 113.2(4)
C11 C4 H4 107.0
C11 C4 C5 106.4(4)
C4 C5 H5 109.6
C6 C5 C4 111.4(4)
C6 C5 H5 109.6
C6 C5 C8 103.4(4)
C8 C5 C4 113.0(4)
C8 C5 H5 109.6
O2 C6 C5 109.7(4)
O4 C6 O2 119.7(5)
O4 C6 C5 130.6(5)
O2 C7 C8 109.3(4)
O3 C7 O2 120.6(5)
O3 C7 C8 130.1(5)
C5 C8 H8 109.6
C5 C8 C9 111.8(4)
C7 C8 C5 104.6(4)
C7 C8 H8 109.6
C7 C8 C9 111.3(4)
C9 C8 H8 109.6
C8 C9 H9 105.9
C10 C9 C8 109.7(4)
C10 C9 H9 105.9
C22 C9 C8 112.9(4)
C22 C9 H9 105.9
C22 C9 C10 115.6(4)
C9 C10 H10 121.4
C11 C10 C9 117.2(4)
C11 C10 H10 121.4
O1 C11 C4 120.9(4)
C10 C11 O1 119.7(4)
C10 C11 C4 119.1(4)
C1 C12 H12 118.1
C1 C12 C13 123.8(5)
C13 C12 H12 118.1
O5 C13 C12 110.1(4)
O6 C13 O5 122.1(4)
O6 C13 C12 127.8(5)
O5 C14 H14A 109.9
O5 C14 H14B 109.9
O5 C14 C15 108.7(4)
H14A C14 H14B 108.3
C15 C14 H14A 109.9
C15 C14 H14B 109.9
C14 C15 H15A 109.5
C14 C15 H15B 109.5
C14 C15 H15C 109.5
H15A C15 H15B 109.5
H15A C15 H15C 109.5
H15B C15 H15C 109.5
C17 C16 C3 122.9(4)
C17 C16 C21 116.0(5)
C21 C16 C3 121.0(4)
C16 C17 Cl1 120.2(4)
C18 C17 Cl1 117.7(4)
C18 C17 C16 122.1(5)
C17 C18 H18 120.0
C19 C18 C17 120.1(5)
C19 C18 H18 120.0
C18 C19 H19 120.4
C18 C19 C20 119.1(5)
C20 C19 H19 120.4
C19 C20 H20 119.9
C21 C20 C19 120.1(5)
C21 C20 H20 119.9
C16 C21 H21 118.7
C20 C21 C16 122.6(5)
C20 C21 H21 118.7
C23 C22 C9 120.7(4)
C27 C22 C9 122.6(4)
C27 C22 C23 116.7(4)
C22 C23 Cl2 120.1(4)
C24 C23 Cl2 118.2(4)
C24 C23 C22 121.7(5)
C23 C24 H24 119.9
C23 C24 C25 120.2(6)
C25 C24 H24 119.9
C24 C25 H25 120.3
C24 C25 C26 119.5(5)
C26 C25 H25 120.3
C25 C26 H26 120.0
C25 C26 C27 120.0(5)
C27 C26 H26 120.0
C22 C27 H27 119.0
C26 C27 C22 121.9(5)
C26 C27 H27 119.0

loop_
_geom_bond_atom_site_label_1
_geom_bond_atom_site_label_2
_geom_bond_distance
Cl1 C17 1.741(5)
Cl2 C23 1.745(6)
O1 C1 1.373(5)
O1 C11 1.383(5)
O2 C6 1.385(6)
O2 C7 1.400(6)
O3 C7 1.185(6)
O4 C6 1.190(6)
O5 C13 1.344(6)
O5 C14 1.446(6)
O6 C13 1.214(6)
C1 C2 1.488(6)
C1 C12 1.334(6)
C2 H2A 0.9900
C2 H2B 0.9900
C2 C3 1.535(7)
C3 H3 1.0000
C3 C4 1.532(6)
C3 C16 1.517(6)
C4 H4 1.0000
C4 C5 1.542(6)
C4 C11 1.501(6)
C5 H5 1.0000
C5 C6 1.524(8)
C5 C8 1.533(7)
C7 C8 1.499(7)
C8 H8 1.0000
C8 C9 1.573(6)
C9 H9 1.0000
C9 C10 1.513(6)
C9 C22 1.510(7)
C10 H10 0.9500
C10 C11 1.316(6)
C12 H12 0.9500
C12 C13 1.457(7)
C14 H14A 0.9900
C14 H14B 0.9900
C14 C15 1.482(7)
C15 H15A 0.9800
C15 H15B 0.9800
C15 H15C 0.9800
C16 C17 1.388(7)
C16 C21 1.396(7)
C17 C18 1.384(7)
C18 H18 0.9500
C18 C19 1.377(8)
C19 H19 0.9500
C19 C20 1.380(8)
C20 H20 0.9500
C20 C21 1.367(7)
C21 H21 0.9500
C22 C23 1.404(7)
C22 C27 1.386(7)
C23 C24 1.376(7)
C24 H24 0.9500
C24 C25 1.378(8)
C25 H25 0.9500
C25 C26 1.381(8)
C26 H26 0.9500
C26 C27 1.385(7)
C27 H27 0.9500

loop_
_geom_torsion_atom_site_label_1
_geom_torsion_atom_site_label_2
_geom_torsion_atom_site_label_3
_geom_torsion_atom_site_label_4
_geom_torsion
Cl1 C17 C18 C19 179.9(4)
Cl2 C23 C24 C25 -179.3(4)
O1 C1 C2 C3 -45.7(6)
O1 C1 C12 C13 178.4(4)
O2 C7 C8 C5 14.3(5)
O2 C7 C8 C9 -106.7(4)
O3 C7 C8 C5 -166.6(5)
O3 C7 C8 C9 72.5(6)
C1 O1 C11 C4 25.1(6)
C1 O1 C11 C10 -161.5(4)
C1 C2 C3 C4 62.9(5)
C1 C2 C3 C16 -173.3(4)
C1 C12 C13 O5 -165.5(5)
C1 C12 C13 O6 12.9(8)
C2 C1 C12 C13 -0.5(8)
C2 C3 C4 C5 -161.7(4)
C2 C3 C4 C11 -38.4(5)
C2 C3 C16 C17 108.9(5)
C2 C3 C16 C21 -66.9(6)
C3 C4 C5 C6 67.3(5)
C3 C4 C5 C8 -176.9(4)
C3 C4 C11 O1 -3.4(6)
C3 C4 C11 C10 -176.7(4)
C3 C16 C17 Cl1 3.7(6)
C3 C16 C17 C18 -175.2(5)
C3 C16 C21 C20 175.8(5)
C4 C3 C16 C17 -131.3(5)
C4 C3 C16 C21 52.9(6)
C4 C5 C6 O2 131.2(4)
C4 C5 C6 O4 -48.5(7)
C4 C5 C8 C7 -134.4(4)
C4 C5 C8 C9 -13.8(5)
C5 C4 C11 O1 124.9(4)
C5 C4 C11 C10 -48.5(5)
C5 C8 C9 C10 -38.0(5)
C5 C8 C9 C22 -168.5(4)
C6 O2 C7 O3 172.1(4)
C6 O2 C7 C8 -8.7(5)
C6 C5 C8 C7 -13.9(5)
C6 C5 C8 C9 106.8(4)
C7 O2 C6 O4 178.9(5)
C7 O2 C6 C5 -0.9(5)
C7 C8 C9 C10 78.7(5)
C7 C8 C9 C22 -51.9(6)
C8 C5 C6 O2 9.6(5)
C8 C5 C6 O4 -170.1(6)
C8 C9 C10 C11 51.2(6)
C8 C9 C22 C23 -76.1(6)
C8 C9 C22 C27 104.7(5)
C9 C10 C11 O1 -179.2(4)
C9 C10 C11 C4 -5.8(6)
C9 C22 C23 Cl2 0.3(6)
C9 C22 C23 C24 180.0(4)
C9 C22 C27 C26 179.3(5)
C10 C9 C22 C23 156.4(4)
C10 C9 C22 C27 -22.8(7)
C11 O1 C1 C2 0.8(6)
C11 O1 C1 C12 -178.3(4)
C11 C4 C5 C6 -59.6(5)
C11 C4 C5 C8 56.3(5)
C12 C1 C2 C3 133.2(5)
C13 O5 C14 C15 -131.8(5)
C14 O5 C13 O6 -2.4(7)
C14 O5 C13 C12 176.1(4)
C16 C3 C4 C5 76.3(5)
C16 C3 C4 C11 -160.4(4)
C16 C17 C18 C19 -1.1(8)
C17 C16 C21 C20 -0.2(7)
C17 C18 C19 C20 0.9(8)
C18 C19 C20 C21 -0.4(8)
C19 C20 C21 C16 0.0(8)
C21 C16 C17 Cl1 179.7(4)
C21 C16 C17 C18 0.8(7)
C22 C9 C10 C11 -179.7(4)
C22 C23 C24 C25 1.0(8)
C23 C22 C27 C26 0.1(7)
C23 C24 C25 C26 -0.5(8)
C24 C25 C26 C27 -0.2(8)
C25 C26 C27 C22 0.3(8)
C27 C22 C23 Cl2 179.5(4)
C27 C22 C23 C24 -0.8(7)
